data_4030343
loop_
_publ_author_name
'Maringgele, W.'
'Stalke, D.'
'Heine, A.'
'Meller, A.'

_publ_section_title
;
 Reactions of diisopropylcarbodiimide with dehalogenation products of
 (disopropylamino) difluoroborane
;
_journal_name_full 'European Journal of Solid State and Inorganic Chemistry'
_journal_page_first 867
_journal_page_last 881
_journal_volume 28
_journal_year 1991
_chemical_formula_sum 'C16 H36 B2 N4 O3'
_chemical_formula_weight 354.11
_space_group_IT_number 2
_symmetry_cell_setting triclinic
_symmetry_Int_Tables_number 2
_symmetry_space_group_name_Hall '-P 1'
_symmetry_space_group_name_H-M 'P -1'
_cell_angle_alpha 97.86(2)
_cell_angle_beta 98.40(2)
_cell_angle_gamma 95.17(1)
_cell_formula_units_Z 2
_cell_length_a 7.090(1)
_cell_length_b 8.530(2)
_cell_length_c 17.341(4)
_cell_volume 1021.2(4)
_diffrn_ambient_temperature 153
_diffrn_radiation_probe x-ray
_diffrn_radiation_type MoK\a
_diffrn_radiation_wavelength 0.71069
_exptl_absorpt_coefficient_mu 0.07
_exptl_crystal_density_diffrn 1.152
_exptl_crystal_F_000 388
_refine_ls_number_parameters 226
_refine_ls_number_reflns 2374
_refine_ls_R_factor_gt 0.036
_refine_ls_wR_factor_gt 0.041
_cod_data_source_file EJSSIC-1991-28-867-881-1.cif
_cod_data_source_block 3
_cod_database_code 4030343

loop_
_symmetry_equiv_pos_site_id
_symmetry_equiv_pos_as_xyz
1 x,y,z
2 -x,-y,-z

loop_
_atom_site_label
_atom_site_type_symbol
_atom_site_thermal_displace_type
_atom_site_fract_x
_atom_site_fract_y
_atom_site_fract_z
_atom_site_occupancy
_atom_site_U_iso_or_equiv
O9 O Uiso 0.30320(10) 0.31120(10) 0.70410(10) 1.000 0.0200(10)
O10 O Uiso 0.1972(2) 0.41390(10) 0.82630(10) 1.000 0.0230(10)
O12 O Uiso 0.3964(2) 0.19170(10) 0.58210(10) 1.000 0.0270(10)
N1 N Uiso 0.3795(2) 0.03610(10) 0.68960(10) 1.000 0.0220(10)
N3 N Uiso 0.2661(2) 0.1401(2) 0.80380(10) 1.000 0.0220(10)
N5 N Uiso 0.5405(2) 0.3691(2) 0.82300(10) 1.000 0.0230(10)
N7 N Uiso 0.6411(2) 0.2752(2) 0.70410(10) 1.000 0.0220(10)
C2 C Uiso 0.2990(2) 0.0213(2) 0.75200(10) 1.000 0.0230(10)
C6 C Uiso 0.6732(2) 0.3480(2) 0.77740(10) 1.000 0.0240(10)
C11 C Uiso 0.1864(3) 0.5666(2) 0.80370(10) 1.000 0.0310(10)
C13 C Uiso 0.3083(3) 0.3051(2) 0.54240(10) 1.000 0.0350(10)
C14 C Uiso 0.8097(2) 0.2789(2) 0.66200(10) 1.000 0.0250(10)
C15 C Uiso 0.8116(3) 0.4151(2) 0.61450(10) 1.000 0.0320(10)
C16 C Uiso 0.8240(3) 0.1204(2) 0.61260(10) 1.000 0.0310(10)
C17 C Uiso 0.6050(2) 0.4443(2) 0.90610(10) 1.000 0.0290(10)
C18 C Uiso 0.6917(3) 0.6159(2) 0.91260(10) 1.000 0.0470(10)
C19 C Uiso 0.7429(3) 0.3496(3) 0.95100(10) 1.000 0.0460(10)
C20 C Uiso 0.1638(2) 0.1026(2) 0.86860(10) 1.000 0.0260(10)
C21 C Uiso 0.2829(3) 0.0150(2) 0.92560(10) 1.000 0.0390(10)
C22 C Uiso -0.0343(3) 0.0132(2) 0.83840(10) 1.000 0.0360(10)
C23 C Uiso 0.3955(2) -0.1124(2) 0.63630(10) 1.000 0.0260(10)
C24 C Uiso 0.1985(3) -0.1989(2) 0.60050(10) 1.000 0.0360(10)
C25 C Uiso 0.5242(3) -0.2202(2) 0.67640(10) 1.000 0.0350(10)
B4 B Uiso 0.3196(3) 0.3149(2) 0.78670(10) 1.000 0.0200(10)
B8 B Uiso 0.4212(3) 0.2105(2) 0.66590(10) 1.000 0.0220(10)

loop_
_atom_type_symbol
_atom_type_description
_atom_type_scat_dispersion_real
_atom_type_scat_dispersion_imag
_atom_type_scat_source
C C 0.0033 0.0016 ' International Tables Vol C Tables 4.2.6.8 and 6.1.1.4'
B B 0.0013 0.0007 ' International Tables Vol C Tables 4.2.6.8 and 6.1.1.4'
N N 0.0061 0.0033 ' International Tables Vol C Tables 4.2.6.8 and 6.1.1.4'
O O 0.0106 0.0060 ' International Tables Vol C Tables 4.2.6.8 and 6.1.1.4'

loop_
_geom_angle_atom_site_label_1
_geom_angle_atom_site_label_2
_geom_angle_atom_site_label_3
_geom_angle
_geom_angle_publ_flag
B4 O9 B8 115.50(13) yes
C11 O10 B4 115.68(15) yes
C13 O12 B8 119.70(14) yes
C2 N1 C23 117.27(12) yes
C2 N1 B8 119.20(13) yes
C23 N1 B8 122.59(14) yes
C2 N3 C20 118.49(16) yes
C2 N3 B4 117.06(15) yes
C20 N3 B4 124.11(15) yes
C6 N5 C17 117.69(14) yes
C6 N5 B4 119.34(15) yes
C17 N5 B4 122.97(13) yes
C6 N7 C14 115.58(14) yes
C6 N7 B8 117.36(14) yes
C14 N7 B8 126.60(14) yes
N1 C2 N3 125.47(16) yes
N5 C6 N7 125.16(15) yes
N7 C14 C15 110.62(14) yes
N7 C14 C16 112.86(15) yes
C15 C14 C16 112.38(14) no
N5 C17 C18 112.22(14) yes
N5 C17 C19 112.47(15) yes
C18 C17 C19 110.49(15) no
N3 C20 C21 111.82(14) yes
N3 C20 C22 112.31(14) yes
C21 C20 C22 111.62(15) no
N1 C23 C24 111.23(13) yes
N1 C23 C25 112.29(14) yes
C24 C23 C25 112.03(15) no
O9 B4 O10 116.26(15) yes
O9 B4 N3 108.61(13) yes
O9 B4 N5 106.85(14) yes
O10 B4 N3 106.06(14) yes
O10 B4 N5 110.58(14) yes
N3 B4 N5 108.25(14) yes
O9 B8 O12 117.34(16) yes
O9 B8 N1 107.38(14) yes
O9 B8 N7 106.93(13) yes
O12 B8 N1 107.09(13) yes
O12 B8 N7 110.91(15) yes
N1 B8 N7 106.67(14) yes

loop_
_geom_bond_atom_site_label_1
_geom_bond_atom_site_label_2
_geom_bond_distance
_geom_bond_publ_flag
O9 B4 1.416(2) yes
O9 B8 1.419(2) yes
O10 C11 1.416(2) yes
O10 B4 1.444(2) yes
O12 C13 1.402(2) yes
O12 B8 1.423(2) yes
N1 C2 1.311(2) yes
N1 C23 1.486(2) yes
N1 B8 1.610(2) yes
N3 C2 1.320(2) yes
N3 C20 1.478(2) yes
N3 B4 1.583(2) yes
N5 C6 1.324(2) yes
N5 C17 1.483(2) yes
N5 B4 1.602(3) yes
N7 C6 1.314(2) yes
N7 C14 1.489(2) yes
N7 B8 1.618(3) yes
C14 C15 1.514(2) no
C14 C16 1.518(2) no
C17 C18 1.518(2) no
C17 C19 1.519(3) no
C20 C21 1.523(2) no
C20 C22 1.520(3) no
C23 C24 1.522(3) no
C23 C25 1.517(3) no

loop_
_geom_torsion_atom_site_label_1
_geom_torsion_atom_site_label_2
_geom_torsion_atom_site_label_3
_geom_torsion_atom_site_label_4
_geom_torsion
_geom_torsion_publ_flag
B8 O9 B4 O10 -178.59(14) no
B8 O9 B4 N3 -59.14(18) no
B8 O9 B4 N5 57.42(16) no
B4 O9 B8 O12 174.30(14) no
B4 O9 B8 N1 53.74(17) no
B4 O9 B8 N7 -60.43(16) no
C11 O10 B4 O9 -44.4(2) no
C11 O10 B4 N3 -165.23(15) no
C11 O10 B4 N5 77.64(19) no
C13 O12 B8 O9 20.1(2) no
C13 O12 B8 N1 140.84(15) no
C13 O12 B8 N7 -103.14(18) no
C23 N1 C2 N3 -177.16(15) no
B8 N1 C2 N3 -7.9(3) no
C2 N1 C23 C24 62.49(19) no
C2 N1 C23 C25 -63.95(19) no
B8 N1 C23 C24 -106.38(17) no
B8 N1 C23 C25 127.18(17) no
C2 N1 B8 O9 -19.1(2) no
C2 N1 B8 O12 -145.97(16) no
C2 N1 B8 N7 95.22(18) no
C23 N1 B8 O9 149.54(14) no
C23 N1 B8 O12 22.7(2) no
C23 N1 B8 N7 -96.11(16) no
C20 N3 C2 N1 176.61(15) no
B4 N3 C2 N1 3.1(2) no
C2 N3 C20 C21 67.1(2) no
C2 N3 C20 C22 -59.3(2) no
B4 N3 C20 C21 -119.83(17) no
B4 N3 C20 C22 113.77(18) no
C2 N3 B4 O9 28.7(2) no
C2 N3 B4 O10 154.32(15) no
C2 N3 B4 N5 -86.99(17) no
C20 N3 B4 O9 -144.46(15) no
C20 N3 B4 O10 -18.8(2) no
C20 N3 B4 N5 99.88(18) no
C17 N5 C6 N7 175.86(17) no
B4 N5 C6 N7 -4.7(3) no
C6 N5 C17 C18 65.6(2) no
C6 N5 C17 C19 -59.8(2) no
B4 N5 C17 C18 -113.81(17) no
B4 N5 C17 C19 120.87(17) no
C6 N5 B4 O9 -22.9(2) no
C6 N5 B4 O10 -150.26(16) no
C6 N5 B4 N3 93.96(19) no
C17 N5 B4 O9 156.52(15) no
C17 N5 B4 O10 29.1(2) no
C17 N5 B4 N3 -86.67(19) no
C14 N7 C6 N5 174.55(17) no
B8 N7 C6 N5 1.7(3) no
C6 N7 C14 C15 -95.18(18) no
C6 N7 C14 C16 137.93(17) no
B8 N7 C14 C15 76.9(2) no
B8 N7 C14 C16 -50.0(2) no
C6 N7 B8 O9 28.5(2) no
C6 N7 B8 O12 157.61(15) no
C6 N7 B8 N1 -86.11(18) no
C14 N7 B8 O9 -143.37(16) no
C14 N7 B8 O12 -14.3(2) no
C14 N7 B8 N1 101.98(18) no
